data_4104711
loop_
_publ_author_name
'Christoph Riplinger'
'Joseph P. Y. Kao'
'Gerald M. Rosen'
'Velavan Kathirvelu'
'Gareth R. Eaton'
'Sandra S. Eaton'
'Andrei Kutateladze'
'Frank Neese'

_publ_section_title
;
 Interaction of Radical Pairs Through-Bond and Through-Space: Scope and
 Limitations of the Point-Dipole Approximation in Electron Paramagnetic
 Resonance Spectroscopy
;
_journal_name_full 'Journal of the American Chemical Society'
_journal_page_first 10092
_journal_page_last 10106
_journal_paper_doi 10.1021/ja901150j
_journal_volume 131
_journal_year 2009
_chemical_formula_moiety 'C30 H46 N2 O6'
_chemical_formula_sum 'C30 H46 N2 O6'
_chemical_formula_weight 530.69
_chemical_name_common dimer
_chemical_name_systematic
;
dimer
;
_space_group_IT_number 88
_symmetry_cell_setting tetragonal
_symmetry_space_group_name_Hall '-I 4ad'
_symmetry_space_group_name_H-M 'I 41/a :2'
_atom_sites_solution_hydrogens geom
_atom_sites_solution_primary direct
_atom_sites_solution_secondary difmap
_audit_creation_method 'SHELXL-97 & ZCIF'
_cell_angle_alpha 90.00
_cell_angle_beta 90.00
_cell_angle_gamma 90.00
_cell_formula_units_Z 16
_cell_length_a 18.5020(12)
_cell_length_b 18.5020(12)
_cell_length_c 36.985(5)
_cell_measurement_reflns_used 2966
_cell_measurement_temperature 220(2)
_cell_measurement_theta_max 15.6
_cell_measurement_theta_min 2.2
_cell_volume 12661(2)
_computing_cell_refinement 'SAINT (Bruker, 1999)'
_computing_data_collection 'SMART (Bruker, 1999)'
_computing_data_reduction SAINT
_computing_molecular_graphics 'XSHEL (Bruker, 1999)'
_computing_publication_material SHELXL-97
_computing_structure_refinement 'SHELXL-97 (Sheldrick, 1997)'
_computing_structure_solution 'SHELXS-97 (Sheldrick, 1990)'
_diffrn_ambient_temperature 220(2)
_diffrn_detector 'CCD area detector'
_diffrn_detector_area_resol_mean 8.33
_diffrn_detector_type 'Bruker Smart1000'
_diffrn_measured_fraction_theta_full 0.998
_diffrn_measured_fraction_theta_max 0.998
_diffrn_measurement_details 366,366,366
_diffrn_measurement_device_type 'three-circle diffractometer'
_diffrn_measurement_method '\w scans'
_diffrn_measurement_specimen_support 'glass capillary'
_diffrn_orient_matrix_type standard
_diffrn_orient_matrix_UB_11 -0.0538558
_diffrn_orient_matrix_UB_12 -0.0007989
_diffrn_orient_matrix_UB_13 -0.0021744
_diffrn_orient_matrix_UB_21 -0.0044553
_diffrn_orient_matrix_UB_22 0.0075164
_diffrn_orient_matrix_UB_23 0.0266806
_diffrn_orient_matrix_UB_31 -0.0001447
_diffrn_orient_matrix_UB_32 0.0535229
_diffrn_orient_matrix_UB_33 -0.0037843
_diffrn_radiation_monochromator graphite
_diffrn_radiation_source 'fine-focus sealed tube'
_diffrn_radiation_type MoK\a
_diffrn_radiation_wavelength 0.71073
_diffrn_reflns_av_R_equivalents 0.0716
_diffrn_reflns_av_sigmaI/netI 0.0417
_diffrn_reflns_limit_h_max 17
_diffrn_reflns_limit_h_min -17
_diffrn_reflns_limit_k_max 17
_diffrn_reflns_limit_k_min -17
_diffrn_reflns_limit_l_max 35
_diffrn_reflns_limit_l_min -35
_diffrn_reflns_number 29588
_diffrn_reflns_theta_full 20.01
_diffrn_reflns_theta_max 20.01
_diffrn_reflns_theta_min 2.46
_diffrn_source_current 30
_diffrn_source_voltage 50
_exptl_absorpt_coefficient_mu 0.077
_exptl_absorpt_correction_T_max 0.985
_exptl_absorpt_correction_T_min 0.970
_exptl_absorpt_correction_type multi-scan
_exptl_absorpt_process_details 'SADABS (Sheldrick, 1996)'
_exptl_crystal_colour redish-black
_exptl_crystal_density_diffrn 1.114
_exptl_crystal_density_method not-measured
_exptl_crystal_description prism
_exptl_crystal_F_000 4608
_exptl_crystal_id 'Kao black-tar'
_exptl_crystal_size_max 0.24
_exptl_crystal_size_mid 0.19
_exptl_crystal_size_min 0.19
_refine_diff_density_max 0.227
_refine_diff_density_min -0.157
_refine_diff_density_rms 0.028
_refine_ls_extinction_coef 0.00013(2)
_refine_ls_extinction_expression Fc^*^=kFc[1+0.001xFc^2^\l^3^/sin(2\q)]^-1/4^
_refine_ls_extinction_method SHELXL
_refine_ls_goodness_of_fit_ref 1.000
_refine_ls_hydrogen_treatment constr
_refine_ls_matrix_type full
_refine_ls_number_parameters 397
_refine_ls_number_reflns 2966
_refine_ls_number_restraints 69
_refine_ls_restrained_S_all 0.999
_refine_ls_R_factor_all 0.0879
_refine_ls_R_factor_gt 0.0542
_refine_ls_shift/su_max 0.001
_refine_ls_shift/su_mean 0.000
_refine_ls_structure_factor_coef Fsqd
_refine_ls_weighting_details 'w=1/[\s^2^(Fo^2^)+(0.02P)^2^+23.1P], P=(max(Fo^2^,0)+2Fc^2^)/3'
_refine_ls_weighting_scheme calc
_refine_ls_wR_factor_gt 0.1090
_refine_ls_wR_factor_ref 0.1221
_reflns_number_gt 2135
_reflns_number_total 2966
_reflns_threshold_expression >2sigma(I)
_cod_data_source_file ja901150j_si_002.cif
_cod_data_source_block 1415
_cod_original_sg_symbol_H-M 'I 41/a'
_cod_database_code 4104711
_diffrn_measurement_total_frames-ccd 1098
_diffrn_measurement_frame_width-ccd 0.5
_diffrn_detector_distance-ccd 4.939
_diffrn_measurement_frame_time-ccd 23
_diffrn_measurement_total_time-ccd 9.20
_diffrn_measurement_frame_size-ccd 512

loop_
_symmetry_equiv_pos_as_xyz
'x, y, z'
'-x+1/2, -y, z+1/2'
'-y+3/4, x+1/4, z+1/4'
'y+3/4, -x+3/4, z+3/4'
'x+1/2, y+1/2, z+1/2'
'-x+1, -y+1/2, z+1'
'-y+5/4, x+3/4, z+3/4'
'y+5/4, -x+5/4, z+5/4'
'-x, -y, -z'
'x-1/2, y, -z-1/2'
'y-3/4, -x-1/4, -z-1/4'
'-y-3/4, x-3/4, -z-3/4'
'-x+1/2, -y+1/2, -z+1/2'
'x, y+1/2, -z'
'y-1/4, -x+1/4, -z+1/4'
'-y-1/4, x-1/4, -z-1/4'

loop_
_atom_site_label
_atom_site_type_symbol
_atom_site_fract_x
_atom_site_fract_y
_atom_site_fract_z
_atom_site_U_iso_or_equiv
_atom_site_adp_type
_atom_site_occupancy
_atom_site_symmetry_multiplicity
_atom_site_calc_flag
_atom_site_refinement_flags
_atom_site_disorder_assembly
_atom_site_disorder_group
O1 O 0.04830(18) 0.15538(18) 0.49796(8) 0.0959(10) Uani 1 1 d . . .
N1 N 0.1134(2) 0.13210(18) 0.49816(9) 0.0712(10) Uani 1 1 d . . .
C1 C 0.1553(2) 0.1257(2) 0.53014(11) 0.0656(11) Uani 1 1 d . . .
C11 C 0.1242(2) 0.1435(2) 0.56689(11) 0.0747(12) Uani 1 1 d U . .
C12 C 0.1804(3) 0.1293(3) 0.59606(11) 0.0989(15) Uani 1 1 d U . .
H12A H 0.1599 0.1402 0.6196 0.148 Uiso 1 1 calc R . .
H12B H 0.2223 0.1596 0.5919 0.148 Uiso 1 1 calc R . .
H12C H 0.1947 0.0789 0.5953 0.148 Uiso 1 1 calc R . .
C13 C 0.0583(3) 0.0955(3) 0.57389(13) 0.1096(17) Uani 1 1 d U . .
H13A H 0.0415 0.1028 0.5985 0.164 Uiso 1 1 calc R . .
H13B H 0.0716 0.0452 0.5706 0.164 Uiso 1 1 calc R . .
H13C H 0.0201 0.1080 0.5571 0.164 Uiso 1 1 calc R . .
C14 C 0.1028(3) 0.2241(2) 0.56837(12) 0.0984(15) Uani 1 1 d U . .
H14A H 0.0802 0.2345 0.5915 0.148 Uiso 1 1 calc R . .
H14B H 0.0690 0.2347 0.5490 0.148 Uiso 1 1 calc R . .
H14C H 0.1456 0.2538 0.5656 0.148 Uiso 1 1 calc R . .
C2 C 0.2189(2) 0.0985(2) 0.51848(11) 0.0637(11) Uani 1 1 d U . .
C21 C 0.2860(3) 0.0809(3) 0.53926(11) 0.0802(13) Uani 1 1 d DU . .
O21 O 0.29190(19) 0.0117(2) 0.54433(10) 0.1171(13) Uani 1 1 d DU . .
O22 O 0.32970(19) 0.1244(2) 0.54902(10) 0.1200(13) Uani 1 1 d DU . .
C22 C 0.3619(3) -0.0127(4) 0.5590(2) 0.169(3) Uani 1 1 d DU . .
H22A H 0.4010 0.0021 0.5427 0.203 Uiso 1 1 calc R . .
H22B H 0.3703 0.0097 0.5826 0.203 Uiso 1 1 calc R . .
C23 C 0.3617(4) -0.0838(4) 0.5624(3) 0.232(5) Uani 1 1 d DU . .
H23A H 0.3218 -0.0984 0.5778 0.348 Uiso 1 1 calc R . .
H23B H 0.4069 -0.0995 0.5731 0.348 Uiso 1 1 calc R . .
H23C H 0.3562 -0.1059 0.5387 0.348 Uiso 1 1 calc R . .
C3 C 0.2174(2) 0.0883(2) 0.47911(11) 0.0635(11) Uani 1 1 d . . .
C4 C 0.1515(2) 0.1096(2) 0.46689(11) 0.0656(11) Uani 1 1 d . . .
C41 C 0.1158(3) 0.1148(3) 0.43000(11) 0.0820(13) Uani 1 1 d U . .
C42 C 0.0519(3) 0.0619(3) 0.42803(13) 0.1073(17) Uani 1 1 d U . .
H42A H 0.0167 0.0742 0.4465 0.161 Uiso 1 1 calc R . .
H42B H 0.0692 0.0131 0.4320 0.161 Uiso 1 1 calc R . .
H42C H 0.0295 0.0651 0.4044 0.161 Uiso 1 1 calc R . .
C43 C 0.1701(3) 0.0937(3) 0.40055(11) 0.1037(16) Uani 1 1 d U . .
H43A H 0.1851 0.0440 0.4041 0.156 Uiso 1 1 calc R . .
H43B H 0.2120 0.1251 0.4020 0.156 Uiso 1 1 calc R . .
H43C H 0.1477 0.0987 0.3770 0.156 Uiso 1 1 calc R . .
C44 C 0.0911(3) 0.1925(3) 0.42296(14) 0.126(2) Uani 1 1 d U . .
H44A H 0.1327 0.2245 0.4234 0.189 Uiso 1 1 calc R . .
H44B H 0.0571 0.2070 0.4415 0.189 Uiso 1 1 calc R . .
H44C H 0.0680 0.1953 0.3995 0.189 Uiso 1 1 calc R . .
O2 O 0.4440(2) 0.0306(2) 0.42031(12) 0.1531(17) Uani 1 1 d . . .
N2 N 0.3805(2) 0.0253(3) 0.43379(11) 0.1033(14) Uani 1 1 d . A .
C5 C 0.3412(3) -0.0405(3) 0.43500(12) 0.0862(14) Uani 1 1 d . A .
C51 C 0.3732(3) -0.1100(3) 0.42095(16) 0.1145(18) Uani 1 1 d U . .
C52 C 0.3848(3) -0.1033(3) 0.37980(16) 0.154(2) Uani 1 1 d U . .
H52A H 0.4202 -0.0658 0.3750 0.231 Uiso 1 1 calc R . .
H52B H 0.3394 -0.0909 0.3682 0.231 Uiso 1 1 calc R . .
H52C H 0.4022 -0.1489 0.3703 0.231 Uiso 1 1 calc R . .
C53 C 0.3209(3) -0.1729(3) 0.42724(17) 0.141(2) Uani 1 1 d U . .
H53A H 0.3429 -0.2175 0.4189 0.212 Uiso 1 1 calc R . .
H53B H 0.2766 -0.1644 0.4139 0.212 Uiso 1 1 calc R . .
H53C H 0.3102 -0.1768 0.4528 0.212 Uiso 1 1 calc R . .
C54 C 0.4445(4) -0.1271(4) 0.4400(2) 0.189(3) Uani 1 1 d U . .
H54A H 0.4380 -0.1229 0.4659 0.283 Uiso 1 1 calc R . .
H54B H 0.4813 -0.0934 0.4321 0.283 Uiso 1 1 calc R . .
H54C H 0.4593 -0.1760 0.4341 0.283 Uiso 1 1 calc R . .
C6 C 0.2785(2) -0.0227(2) 0.45100(11) 0.0690(11) Uani 1 1 d . . .
C61 C 0.2144(3) -0.0684(3) 0.45874(14) 0.0813(14) Uani 0.592(17) 1 d PDU A 1
O61 O 0.2222(7) -0.0986(7) 0.49122(18) 0.112(4) Uani 0.592(17) 1 d PDU A 1
O62 O 0.1670(9) -0.0868(10) 0.4387(4) 0.113(5) Uani 0.592(17) 1 d PDU A 1
C62 C 0.1594(12) -0.1396(9) 0.5044(4) 0.169(10) Uani 0.592(17) 1 d PDU A 1
H62A H 0.1231 -0.1430 0.4852 0.203 Uiso 0.592(17) 1 calc PR A 1
H62B H 0.1744 -0.1887 0.5108 0.203 Uiso 0.592(17) 1 calc PR A 1
C63 C 0.1299(10) -0.1072(11) 0.5336(6) 0.203(10) Uani 0.592(17) 1 d PDU A 1
H63A H 0.1667 -0.1007 0.5520 0.304 Uiso 0.592(17) 1 calc PR A 1
H63B H 0.0913 -0.1372 0.5431 0.304 Uiso 0.592(17) 1 calc PR A 1
H63C H 0.1106 -0.0605 0.5266 0.304 Uiso 0.592(17) 1 calc PR A 1
C61A C 0.2144(3) -0.0684(3) 0.45874(14) 0.0813(14) Uani 0.408(17) 1 d PDU A 2
O61A O 0.1936(7) -0.0652(7) 0.4924(2) 0.075(4) Uani 0.408(17) 1 d PDU A 2
O62A O 0.1760(14) -0.0840(17) 0.4339(5) 0.134(10) Uani 0.408(17) 1 d PDU A 2
C62A C 0.1256(7) -0.0998(8) 0.5031(5) 0.078(5) Uani 0.408(17) 1 d PDU A 2
H62C H 0.0970 -0.0661 0.5177 0.094 Uiso 0.408(17) 1 calc PR A 2
H62D H 0.0977 -0.1121 0.4815 0.094 Uiso 0.408(17) 1 calc PR A 2
C63A C 0.1385(12) -0.1606(9) 0.5225(7) 0.139(11) Uani 0.408(17) 1 d PDU A 2
H63D H 0.1521 -0.1995 0.5063 0.209 Uiso 0.408(17) 1 calc PR A 2
H63E H 0.0952 -0.1741 0.5356 0.209 Uiso 0.408(17) 1 calc PR A 2
H63F H 0.1775 -0.1518 0.5395 0.209 Uiso 0.408(17) 1 calc PR A 2
C7 C 0.2783(2) 0.0547(2) 0.45958(10) 0.0675(11) Uani 1 1 d . A .
C8 C 0.3410(3) 0.0840(3) 0.44870(13) 0.0896(14) Uani 1 1 d . . .
C81 C 0.3742(3) 0.1590(3) 0.44923(17) 0.1212(19) Uani 1 1 d U A .
C82 C 0.3191(3) 0.2127(3) 0.46447(15) 0.126(2) Uani 1 1 d U . .
H82A H 0.3397 0.2610 0.4643 0.190 Uiso 1 1 calc R A .
H82B H 0.3069 0.1993 0.4891 0.190 Uiso 1 1 calc R . .
H82C H 0.2758 0.2120 0.4497 0.190 Uiso 1 1 calc R . .
C83 C 0.3923(4) 0.1828(3) 0.41034(17) 0.180(3) Uani 1 1 d U . .
H83A H 0.4271 0.1496 0.3999 0.270 Uiso 1 1 calc R A .
H83B H 0.4125 0.2311 0.4107 0.270 Uiso 1 1 calc R . .
H83C H 0.3486 0.1826 0.3959 0.270 Uiso 1 1 calc R . .
C84 C 0.4422(3) 0.1587(4) 0.4740(2) 0.173(3) Uani 1 1 d U . .
H84A H 0.4287 0.1431 0.4981 0.260 Uiso 1 1 calc R A .
H84B H 0.4624 0.2070 0.4751 0.260 Uiso 1 1 calc R . .
H84C H 0.4779 0.1257 0.4642 0.260 Uiso 1 1 calc R . .

loop_
_atom_site_aniso_label
_atom_site_aniso_U_11
_atom_site_aniso_U_22
_atom_site_aniso_U_33
_atom_site_aniso_U_23
_atom_site_aniso_U_13
_atom_site_aniso_U_12
O1 0.079(2) 0.116(3) 0.092(2) -0.0144(19) -0.0144(19) 0.017(2)
N1 0.064(2) 0.080(3) 0.070(3) -0.003(2) -0.008(2) 0.001(2)
C1 0.067(3) 0.071(3) 0.059(3) -0.002(2) -0.003(3) -0.003(2)
C11 0.083(3) 0.081(3) 0.060(3) -0.012(2) 0.009(3) -0.002(3)
C12 0.114(4) 0.123(4) 0.059(3) -0.007(3) -0.004(3) 0.010(3)
C13 0.114(4) 0.124(4) 0.090(4) -0.014(3) 0.033(3) -0.032(4)
C14 0.107(4) 0.095(4) 0.093(4) -0.024(3) -0.001(3) 0.013(3)
C2 0.065(3) 0.068(3) 0.058(3) -0.001(2) -0.008(2) -0.004(2)
C21 0.082(4) 0.097(4) 0.062(3) -0.013(3) 0.000(3) -0.005(3)
O21 0.128(3) 0.092(3) 0.132(3) -0.029(2) -0.060(2) 0.031(2)
O22 0.092(3) 0.134(3) 0.134(3) 0.000(2) -0.037(2) -0.020(2)
C22 0.163(6) 0.142(6) 0.203(7) -0.047(5) -0.113(6) 0.065(5)
C23 0.201(8) 0.135(6) 0.361(13) -0.037(8) -0.127(8) 0.057(6)
C3 0.068(3) 0.065(3) 0.058(3) -0.003(2) 0.004(3) -0.011(2)
C4 0.073(3) 0.072(3) 0.052(3) -0.003(2) 0.004(3) -0.008(2)
C41 0.100(4) 0.092(4) 0.053(3) 0.003(2) -0.010(3) -0.005(3)
C42 0.092(4) 0.141(5) 0.089(4) -0.010(3) -0.025(3) -0.023(3)
C43 0.127(4) 0.131(4) 0.053(3) 0.005(3) -0.013(3) -0.027(3)
C44 0.171(6) 0.107(4) 0.100(4) 0.024(3) -0.035(4) 0.020(4)
O2 0.095(3) 0.169(4) 0.195(4) -0.061(3) 0.072(3) -0.042(3)
N2 0.074(3) 0.121(4) 0.115(3) -0.031(3) 0.036(3) -0.025(3)
C5 0.084(4) 0.086(4) 0.088(3) -0.023(3) 0.017(3) -0.017(3)
C51 0.102(4) 0.109(5) 0.132(5) -0.041(4) 0.025(4) -0.001(4)
C52 0.164(6) 0.161(6) 0.137(5) -0.060(5) 0.060(4) -0.011(5)
C53 0.154(5) 0.097(4) 0.173(6) -0.042(4) 0.036(5) -0.003(4)
C54 0.127(6) 0.179(7) 0.259(9) -0.074(6) -0.040(6) 0.044(5)
C6 0.070(3) 0.073(3) 0.063(3) -0.009(2) 0.012(2) -0.016(3)
C61 0.099(4) 0.072(3) 0.073(4) -0.015(3) 0.007(3) -0.017(3)
O61 0.135(9) 0.135(9) 0.067(5) -0.011(4) 0.024(4) -0.054(7)
O62 0.110(9) 0.118(10) 0.110(8) 0.034(7) -0.027(7) -0.033(8)
C62 0.21(2) 0.16(2) 0.138(14) -0.037(11) 0.074(13) -0.111(16)
C63 0.175(14) 0.183(18) 0.25(2) -0.079(16) 0.142(15) -0.071(13)
C61A 0.099(4) 0.072(3) 0.073(4) -0.015(3) 0.007(3) -0.017(3)
O61A 0.073(7) 0.073(7) 0.080(7) -0.013(5) 0.031(4) -0.020(5)
O62A 0.151(16) 0.152(18) 0.099(11) -0.019(12) -0.002(10) -0.106(13)
C62A 0.074(10) 0.067(10) 0.094(11) -0.008(8) 0.024(8) -0.025(8)
C63A 0.132(18) 0.111(14) 0.17(3) 0.053(15) -0.021(16) -0.034(15)
C7 0.065(3) 0.077(3) 0.060(3) -0.007(2) 0.009(2) -0.016(3)
C8 0.090(4) 0.082(4) 0.096(4) -0.018(3) 0.027(3) -0.026(3)
C81 0.126(5) 0.105(4) 0.133(5) -0.026(4) 0.043(4) -0.048(4)
C82 0.167(5) 0.077(4) 0.135(5) -0.014(3) 0.042(4) -0.047(4)
C83 0.238(8) 0.139(6) 0.162(6) -0.010(4) 0.106(6) -0.088(5)
C84 0.110(5) 0.177(7) 0.232(8) -0.075(6) 0.016(5) -0.079(5)

loop_
_atom_type_symbol
_atom_type_description
_atom_type_scat_dispersion_real
_atom_type_scat_dispersion_imag
_atom_type_scat_source
C C 0.0033 0.0016 'International Tables Vol C Tables 4.2.6.8 and 6.1.1.4'
H H 0.0000 0.0000 'International Tables Vol C Tables 4.2.6.8 and 6.1.1.4'
N N 0.0061 0.0033 'International Tables Vol C Tables 4.2.6.8 and 6.1.1.4'
O O 0.0106 0.0060 'International Tables Vol C Tables 4.2.6.8 and 6.1.1.4'

loop_
_geom_angle_atom_site_label_1
_geom_angle_atom_site_label_2
_geom_angle_atom_site_label_3
_geom_angle
O1 N1 C4 124.3(4)
O1 N1 C1 123.2(4)
C4 N1 C1 112.6(3)
C2 C1 N1 104.0(3)
C2 C1 C11 134.3(4)
N1 C1 C11 121.6(4)
C1 C11 C12 109.9(4)
C1 C11 C13 109.2(3)
C12 C11 C13 108.9(4)
C1 C11 C14 109.9(4)
C12 C11 C14 108.5(4)
C13 C11 C14 110.5(4)
C1 C2 C3 110.4(4)
C1 C2 C21 129.8(4)
C3 C2 C21 119.8(4)
O22 C21 O21 124.3(5)
O22 C21 C2 124.7(5)
O21 C21 C2 111.0(4)
C21 O21 C22 115.3(4)
C23 C22 O21 109.7(6)
C4 C3 C2 108.0(4)
C4 C3 C7 130.2(4)
C2 C3 C7 121.7(4)
C3 C4 N1 105.1(3)
C3 C4 C41 135.0(4)
N1 C4 C41 119.9(4)
C4 C41 C44 110.0(4)
C4 C41 C43 109.7(4)
C44 C41 C43 108.3(4)
C4 C41 C42 109.6(4)
C44 C41 C42 111.1(4)
C43 C41 C42 108.0(4)
O2 N2 C5 123.2(4)
O2 N2 C8 124.4(4)
C5 N2 C8 112.4(4)
C6 C5 N2 104.2(4)
C6 C5 C51 134.5(5)
N2 C5 C51 121.4(5)
C5 C51 C54 110.9(5)
C5 C51 C53 110.4(4)
C54 C51 C53 108.5(6)
C5 C51 C52 109.1(5)
C54 C51 C52 110.6(5)
C53 C51 C52 107.4(5)
C5 C6 C7 109.7(4)
C5 C6 C61 129.4(4)
C7 C6 C61 120.9(4)
O62 C61 O61 121.2(10)
O62 C61 C6 128.9(10)
O61 C61 C6 109.0(6)
C61 O61 C62 115.4(9)
C63 C62 O61 110.9(10)
C63A C62A O61A 110.8(10)
C8 C7 C6 109.1(4)
C8 C7 C3 129.5(4)
C6 C7 C3 121.3(4)
C7 C8 N2 104.6(4)
C7 C8 C81 135.7(5)
N2 C8 C81 119.7(4)
C8 C81 C82 109.2(4)
C8 C81 C83 109.7(5)
C82 C81 C83 107.6(5)
C8 C81 C84 109.3(5)
C82 C81 C84 108.9(5)
C83 C81 C84 112.0(5)

loop_
_geom_bond_atom_site_label_1
_geom_bond_atom_site_label_2
_geom_bond_distance
O1 N1 1.279(4)
N1 C4 1.417(5)
N1 C1 1.419(5)
C1 C2 1.351(5)
C1 C11 1.512(5)
C11 C12 1.521(6)
C11 C13 1.531(6)
C11 C14 1.545(6)
C2 C3 1.469(5)
C2 C21 1.497(6)
C21 O22 1.196(5)
C21 O21 1.299(5)
O21 C22 1.475(5)
C22 C23 1.322(7)
C3 C4 1.359(5)
C3 C7 1.476(5)
C4 C41 1.519(6)
C41 C44 1.531(6)
C41 C43 1.532(6)
C41 C42 1.537(6)
O2 N2 1.281(4)
N2 C5 1.419(5)
N2 C8 1.420(6)
C5 C6 1.343(6)
C5 C51 1.507(7)
C51 C54 1.528(7)
C51 C53 1.532(7)
C51 C52 1.542(7)
C6 C7 1.466(5)
C6 C61 1.486(6)
C61 O62 1.197(7)
C61 O61 1.333(7)
O61 C62 1.471(8)
C62 C63 1.349(10)
O61A C62A 1.466(8)
C62A C63A 1.354(10)
C7 C8 1.341(5)
C8 C81 1.517(7)
C81 C82 1.532(7)
C81 C83 1.541(7)
C81 C84 1.557(8)

loop_
_geom_torsion_atom_site_label_1
_geom_torsion_atom_site_label_2
_geom_torsion_atom_site_label_3
_geom_torsion_atom_site_label_4
_geom_torsion
O1 N1 C1 C2 179.1(4)
C4 N1 C1 C2 -0.6(4)
O1 N1 C1 C11 2.5(6)
C4 N1 C1 C11 -177.2(4)
C2 C1 C11 C12 2.8(7)
N1 C1 C11 C12 178.1(4)
C2 C1 C11 C13 -116.6(5)
N1 C1 C11 C13 58.7(5)
C2 C1 C11 C14 122.1(5)
N1 C1 C11 C14 -62.5(5)
N1 C1 C2 C3 0.5(4)
C11 C1 C2 C3 176.4(4)
N1 C1 C2 C21 178.7(4)
C11 C1 C2 C21 -5.4(8)
C1 C2 C21 O22 -78.8(7)
C3 C2 C21 O22 99.3(5)
C1 C2 C21 O21 103.3(5)
C3 C2 C21 O21 -78.7(5)
O22 C21 O21 C22 -7.9(7)
C2 C21 O21 C22 170.0(4)
C21 O21 C22 C23 -179.0(7)
C1 C2 C3 C4 -0.2(5)
C21 C2 C3 C4 -178.6(4)
C1 C2 C3 C7 -175.8(4)
C21 C2 C3 C7 5.8(6)
C2 C3 C4 N1 -0.2(4)
C7 C3 C4 N1 175.0(4)
C2 C3 C4 C41 178.2(4)
C7 C3 C4 C41 -6.6(8)
O1 N1 C4 C3 -179.2(4)
C1 N1 C4 C3 0.5(4)
O1 N1 C4 C41 2.1(6)
C1 N1 C4 C41 -178.2(4)
C3 C4 C41 C44 -122.3(5)
N1 C4 C41 C44 55.9(5)
C3 C4 C41 C43 -3.2(7)
N1 C4 C41 C43 175.0(4)
C3 C4 C41 C42 115.2(5)
N1 C4 C41 C42 -66.5(5)
O2 N2 C5 C6 179.9(5)
C8 N2 C5 C6 -0.9(5)
O2 N2 C5 C51 1.4(8)
C8 N2 C5 C51 -179.4(5)
C6 C5 C51 C54 -121.0(7)
N2 C5 C51 C54 57.0(7)
C6 C5 C51 C53 -0.7(9)
N2 C5 C51 C53 177.3(5)
C6 C5 C51 C52 117.0(6)
N2 C5 C51 C52 -65.0(6)
N2 C5 C6 C7 0.4(5)
C51 C5 C6 C7 178.7(5)
N2 C5 C6 C61 177.8(4)
C51 C5 C6 C61 -3.9(9)
C5 C6 C61 O62 -79.6(15)
C7 C6 C61 O62 97.5(14)
C5 C6 C61 O61 89.5(9)
C7 C6 C61 O61 -93.3(9)
O62 C61 O61 C62 -16.1(19)
C6 C61 O61 C62 173.8(9)
C61 O61 C62 C63 -114(3)
C5 C6 C7 C8 0.1(5)
C61 C6 C7 C8 -177.5(4)
C5 C6 C7 C3 -176.7(4)
C61 C6 C7 C3 5.6(6)
C4 C3 C7 C8 104.6(6)
C2 C3 C7 C8 -80.9(6)
C4 C3 C7 C6 -79.3(6)
C2 C3 C7 C6 95.3(5)
C6 C7 C8 N2 -0.6(5)
C3 C7 C8 N2 175.9(4)
C6 C7 C8 C81 179.5(6)
C3 C7 C8 C81 -4.0(9)
O2 N2 C8 C7 -179.8(5)
C5 N2 C8 C7 1.0(6)
O2 N2 C8 C81 0.1(8)
C5 N2 C8 C81 -179.2(5)
C7 C8 C81 C82 -3.6(9)
N2 C8 C81 C82 176.6(5)
C7 C8 C81 C83 -121.3(7)
N2 C8 C81 C83 58.8(7)
C7 C8 C81 C84 115.5(7)
N2 C8 C81 C84 -64.3(6)
